data_7113881
loop_
_publ_author_name
'Turner, Luke E.'
'Thorn, Matthew G.'
'Fanwick, Phillip E.'
'Rothwell, Ian P.'

_publ_section_title
;
 Facile resolution of constrained geometry indenyl-phenoxide
 ligationElectronic supplementary information (ESI) available: synthesis
 of compounds 1--8 and ORTEP views of4,5 and 6. See
 http://www.rsc.org/suppdata/cc/b2/b212724e/
;
_journal_issue 9
_journal_name_full 'Chemical Communications'
_journal_page_first 1034
_journal_paper_doi 10.1039/b212724e
_journal_year 2003
_chemical_formula_sum 'C29 H42 N2 O Ti'
_chemical_formula_weight 482.57
_chemical_name_systematic ' ?'
_space_group_IT_number 14
_symmetry_cell_setting monoclinic
_symmetry_space_group_name_Hall '-P 2ybc'
_symmetry_space_group_name_H-M 'P 1 21/c 1'
_atom_type_scat_source 'International Tables for Crystallography (Vol C)'
_audit_creation_date 11-07-01
_audit_creation_method from_MolEN_and_SHELXL
_audit_update_record ' ?'
_cell_angle_alpha 90.00
_cell_angle_beta 102.3111(13)
_cell_angle_gamma 90.00
_cell_formula_units_Z 4
_cell_length_a 10.0202(2)
_cell_length_b 13.0802(3)
_cell_length_c 22.0926(4)
_cell_measurement_reflns_used 21787
_cell_measurement_temperature 209
_cell_measurement_theta_max 27
_cell_measurement_theta_min 5
_cell_volume 2829.01(10)
_computing_cell_refinement DENZO/SCALEPACK_(Otwinowski,_1996)
_computing_data_collection Collect_(Nonius,_1998)
_computing_data_reduction DENZO/SCALEPACK_(Otwinowski,_1996)
_computing_molecular_graphics
;
ORTEP (Johnson, 1976)
PLUTON (Spek, 1991)
;
_computing_publication_material CIF_VAX_MolEN_(Fair,_1990)
_computing_structure_refinement SHELX97_(Sheldrick,_1997)
_computing_structure_solution Direct_methods_(SIR97,_Altomare_et_al.,_1997)
_diffrn_ambient_temperature 209
_diffrn_measured_fraction_theta_max 0.9200
_diffrn_measurement_device_type Nonius_KappaCCD
_diffrn_radiation_type MO-K\a
_diffrn_radiation_wavelength 0.71073
_diffrn_reflns_av_R_equivalents 0.056
_diffrn_reflns_limit_h_max 13
_diffrn_reflns_limit_h_min -13
_diffrn_reflns_limit_k_max 16
_diffrn_reflns_limit_k_min -16
_diffrn_reflns_limit_l_max 28
_diffrn_reflns_limit_l_min -28
_diffrn_reflns_number 21787
_diffrn_reflns_theta_max 27.51
_diffrn_reflns_theta_min 5.00
_exptl_absorpt_coefficient_mu 0.318
_exptl_absorpt_correction_T_max 0.9610
_exptl_absorpt_correction_T_min 0.3552
_exptl_absorpt_correction_type refined_empirical_(Otwinowski_&_Minor,_1996
_exptl_crystal_colour orange-red
_exptl_crystal_density_diffrn 1.13
_exptl_crystal_description needle
_exptl_crystal_F_000 1040
_exptl_crystal_size_max 0.35
_exptl_crystal_size_mid 0.15
_exptl_crystal_size_min 0.13
_refine_diff_density_max 1.82
_refine_diff_density_min -0.39
_refine_ls_extinction_method none
_refine_ls_goodness_of_fit_ref 1.053
_refine_ls_hydrogen_treatment H_atoms_riding
_refine_ls_matrix_type full
_refine_ls_number_parameters 340
_refine_ls_number_reflns 6040
_refine_ls_number_restraints 0
_refine_ls_R_factor_gt 0.061
_refine_ls_shift/su_max 0.003
_refine_ls_structure_factor_coef Fsqd
_refine_ls_weighting_details '1/[\s^2^(Fo^2^)+(0.0863P)^2^+1.6189P] where P=(Fo^2^+2Fc^2^)/3  '
_refine_ls_weighting_scheme calc
_refine_ls_wR_factor_ref 0.160
_reflns_number_gt 4920
_reflns_number_total 6044
_reflns_threshold_expression >2.0\s(I)
_cod_data_source_file b212724e.txt
_cod_data_source_block LT2P69
_cod_depositor_comments
;
The following automatic conversions were performed:

'_refine_ls_weighting_scheme' value 'calc ' changed to 'calc'
according to
/usr/data/users/saulius/automatic-downloads/retrospective/RSC/lib/dictionaries/cif_core.dic
dictionary named 'cif_core.dic' version 2.4.2 from
2011-04-26.

'_geom_bond_publ_flag' value 'YES' changed to 'yes'
according to
/usr/data/users/saulius/automatic-downloads/retrospective/RSC/lib/dictionaries/cif_core.dic
dictionary named 'cif_core.dic' version 2.4.2 from 2011-04-26 (43
times).

'_geom_angle_publ_flag' value 'YES' changed to 'yes'
according to
/usr/data/users/saulius/automatic-downloads/retrospective/RSC/lib/dictionaries/cif_core.dic
dictionary named 'cif_core.dic' version 2.4.2 from 2011-04-26 (110
times).

Automatic conversion script
Id: cif_fix_values 2281 2013-09-26 08:29:07Z andrius 
;
_cod_original_cell_volume 2829.01(19)
_cod_original_sg_symbol_H-M 'p 1 21/c 1'
_cod_original_formula_sum 'C29 H42 N2 O1 Ti1'
_cod_database_code 7113881

loop_
_symmetry_equiv_pos_as_xyz
'x, y, z'
'-x, y+1/2, -z+1/2'
'-x, -y, -z'
'x, -y+1/2, z+1/2'

loop_
_atom_site_aniso_label
_atom_site_aniso_U_11
_atom_site_aniso_U_22
_atom_site_aniso_U_33
_atom_site_aniso_U_12
_atom_site_aniso_U_13
_atom_site_aniso_U_23
Ti 0.0262(3) 0.0265(2) 0.0312(2) 0.00130(18) 0.00861(17) 0.00194(16)
O(1) 0.0360(12) 0.0257(8) 0.0399(9) 0.0004(7) 0.0202(9) 0.0002(7)
N(7) 0.0430(16) 0.0381(12) 0.0353(11) 0.0015(10) 0.0086(10) 0.0059(9)
N(8) 0.0290(14) 0.0387(12) 0.0458(13) 0.0015(10) 0.0109(10) -0.0016(10)
C(1) 0.0298(15) 0.0260(11) 0.0277(11) -0.0007(10) 0.0083(10) 0.0025(9)
C(2) 0.0332(16) 0.0265(12) 0.0305(12) 0.0022(10) 0.0104(10) 0.0028(9)
C(3) 0.0351(16) 0.0359(13) 0.0305(12) 0.0029(11) 0.0116(11) 0.0039(10)
C(4) 0.0346(16) 0.0371(14) 0.0327(12) -0.0040(11) 0.0101(11) 0.0101(10)
C(5) 0.0381(17) 0.0273(12) 0.0324(12) -0.0059(11) 0.0052(11) 0.0037(9)
C(6) 0.0334(16) 0.0280(12) 0.0265(11) -0.0002(10) 0.0050(10) 0.0011(9)
C(21) 0.0332(16) 0.0277(12) 0.0329(12) 0.0000(10) 0.0153(11) -0.0033(9)
C(22) 0.0322(16) 0.0292(12) 0.0373(13) 0.0043(10) 0.0140(11) -0.0010(10)
C(23) 0.0333(16) 0.0291(12) 0.0418(14) 0.0036(11) 0.0111(12) -0.0025(10)
C(24) 0.0371(17) 0.0296(12) 0.0344(12) -0.0006(11) 0.0123(11) -0.0053(10)
C(25) 0.046(2) 0.0426(16) 0.0500(16) -0.0079(14) 0.0120(14) -0.0124(13)
C(26) 0.046(2) 0.063(2) 0.0512(18) -0.0119(16) -0.0033(15) -0.0165(15)
C(27) 0.045(2) 0.079(2) 0.0369(16) 0.0020(17) -0.0075(14) -0.0054(15)
C(28) 0.050(2) 0.0509(17) 0.0319(14) 0.0042(14) 0.0043(13) 0.0001(11)
C(29) 0.0359(17) 0.0351(13) 0.0315(12) 0.0025(11) 0.0119(11) -0.0051(10)
C(41) 0.044(2) 0.0490(17) 0.0443(16) -0.0050(14) 0.0183(14) 0.0167(13)
C(61) 0.056(2) 0.0270(13) 0.0355(13) -0.0013(12) 0.0132(13) -0.0035(10)
C(62) 0.088(3) 0.0349(16) 0.059(2) -0.0103(17) 0.026(2) -0.0145(14)
C(63) 0.058(2) 0.0366(16) 0.066(2) 0.0121(15) 0.0283(18) -0.0014(14)
C(64) 0.082(3) 0.0552(19) 0.0308(14) 0.0051(18) 0.0126(15) -0.0040(13)
C(71) 0.047(2) 0.072(2) 0.0438(17) 0.0068(17) 0.0042(14) 0.0129(15)
C(72) 0.078(3) 0.077(3) 0.0435(18) 0.029(2) 0.0126(18) -0.0073(16)
C(81) 0.036(2) 0.060(2) 0.0525(18) 0.0098(14) 0.0069(14) -0.0004(14)
C(82) 0.036(2) 0.0558(19) 0.068(2) -0.0115(15) 0.0165(16) -0.0005(15)
C(221) 0.0302(17) 0.0483(16) 0.0456(15) 0.0014(12) 0.0057(12) 0.0023(12)
C(231) 0.051(2) 0.0310(14) 0.0631(19) 0.0043(13) 0.0101(16) 0.0093(13)
C(42A) 0.068(7) 0.146(11) 0.068(5) -0.070(7) 0.019(5) 0.010(6)
C(42B) 0.163(17) 0.077(7) 0.212(18) -0.015(8) 0.146(16) 0.023(9)
C(43A) 0.079(7) 0.069(5) 0.063(5) -0.009(5) 0.025(5) 0.038(4)
C(43B) 0.074(9) 0.264(19) 0.060(6) -0.017(10) 0.016(5) 0.087(9)
C(44A) 0.129(10) 0.067(5) 0.094(7) -0.026(6) 0.092(8) -0.001(5)
C(44B) 0.043(6) 0.134(9) 0.110(8) 0.004(5) 0.038(6) 0.066(7)

loop_
_atom_site_label
_atom_site_fract_x
_atom_site_fract_y
_atom_site_fract_z
_atom_site_U_iso_or_equiv
_atom_site_thermal_displace_type
_atom_site_calc_flag
Ti 0.85895(5) 0.30091(3) 0.57975(2) 0.02760(13) Uani ?
O(1) 0.8238(2) 0.15895(13) 0.57893(8) 0.0321(5) Uani ?
N(7) 0.8048(3) 0.34194(18) 0.49415(11) 0.0388(7) Uani ?
N(8) 1.0518(3) 0.29912(18) 0.58984(11) 0.0374(7) Uani ?
C(1) 0.7419(3) 0.10790(18) 0.61070(11) 0.0275(7) Uani ?
C(2) 0.6863(3) 0.16595(18) 0.65284(11) 0.0295(7) Uani ?
C(3) 0.6005(3) 0.1207(2) 0.68686(12) 0.0331(7) Uani ?
C(4) 0.5672(3) 0.0180(2) 0.67973(12) 0.0344(7) Uani ?
C(5) 0.6238(3) -0.03764(19) 0.63693(11) 0.0329(7) Uani ?
C(6) 0.7103(3) 0.00387(18) 0.60164(11) 0.0295(7) Uani ?
C(21) 0.7240(3) 0.27564(18) 0.65419(11) 0.0300(7) Uani ?
C(22) 0.6526(3) 0.35104(19) 0.61309(12) 0.0319(7) Uani ?
C(23) 0.7356(3) 0.43963(19) 0.61642(13) 0.0343(7) Uani ?
C(24) 0.8540(3) 0.42170(19) 0.66348(12) 0.0330(7) Uani ?
C(25) 0.9675(4) 0.4852(2) 0.68950(15) 0.0459(9) Uani ?
C(26) 1.0661(4) 0.4486(3) 0.73617(16) 0.0554(10) Uani ?
C(27) 1.0610(4) 0.3471(3) 0.75752(14) 0.0561(10) Uani ?
C(28) 0.9551(4) 0.2827(2) 0.73350(13) 0.0449(9) Uani ?
C(29) 0.8473(3) 0.3204(2) 0.68704(12) 0.0335(7) Uani ?
C(41) 0.4735(3) -0.0335(2) 0.71752(14) 0.0444(9) Uani ?
C(61) 0.7674(4) -0.0587(2) 0.55409(13) 0.0390(8) Uani ?
C(62) 0.7227(5) -0.1712(2) 0.55300(17) 0.0591(12) Uani ?
C(63) 0.9229(4) -0.0568(2) 0.56892(17) 0.0513(10) Uani ?
C(64) 0.7133(5) -0.0135(3) 0.48908(13) 0.0559(12) Uani ?
C(71) 0.6794(4) 0.3856(3) 0.45911(15) 0.0551(10) Uani ?
C(72) 0.8823(5) 0.3016(3) 0.45091(16) 0.0662(14) Uani ?
C(81) 1.1448(4) 0.2241(3) 0.62434(15) 0.0499(10) Uani ?
C(82) 1.1238(4) 0.3888(3) 0.57380(17) 0.0525(10) Uani ?
C(221) 0.5122(3) 0.3355(2) 0.57479(14) 0.0417(8) Uani ?
C(231) 0.7002(4) 0.5424(2) 0.58625(16) 0.0487(9) Uani ?
C(42A) 0.3511(12) -0.0820(12) 0.6745(4) 0.093(4) Uani ?
C(42B) 0.449(2) -0.1464(8) 0.7012(9) 0.135(8) Uani ?
C(43A) 0.5554(10) -0.1178(7) 0.7577(5) 0.069(3) Uani ?
C(43B) 0.5456(13) -0.0233(15) 0.7861(4) 0.132(6) Uani ?
C(44A) 0.4183(14) 0.0408(6) 0.7600(5) 0.087(4) Uani ?
C(44B) 0.3390(9) 0.0230(10) 0.7062(6) 0.092(4) Uani ?
H(3) 0.5650 0.1599 0.7148 0.0400 Uiso calc
H(5) 0.6022 -0.1067 0.6318 0.0400 Uiso calc
H(25) 0.9737 0.5511 0.6745 0.0550 Uiso calc
H(26) 1.1381 0.4909 0.7544 0.0670 Uiso calc
H(27) 1.1315 0.3233 0.7888 0.0670 Uiso calc
H(28) 0.9543 0.2157 0.7475 0.0540 Uiso calc
H(22A) 0.4778 0.3992 0.5561 0.0630 Uiso calc
H(22B) 0.4532 0.3112 0.6007 0.0630 Uiso calc
H(22C) 0.5152 0.2861 0.5430 0.0630 Uiso calc
H(23A) 0.6141 0.5379 0.5573 0.0730 Uiso calc
H(23B) 0.7700 0.5624 0.5649 0.0730 Uiso calc
H(23C) 0.6940 0.5922 0.6174 0.0730 Uiso calc
H(42A) 0.2911 -0.1107 0.6986 0.1400 Uiso calc
H(42B) 0.3819 -0.1351 0.6508 0.1400 Uiso calc
H(42C) 0.3031 -0.0310 0.6470 0.1400 Uiso calc
H(42D) 0.3859 -0.1742 0.7242 0.2020 Uiso calc
H(42E) 0.5337 -0.1829 0.7116 0.2020 Uiso calc
H(42F) 0.4111 -0.1530 0.6577 0.2020 Uiso calc
H(43A) 0.6307 -0.0877 0.7863 0.1040 Uiso calc
H(43B) 0.5895 -0.1655 0.7315 0.1040 Uiso calc
H(43C) 0.4973 -0.1530 0.7801 0.1040 Uiso calc
H(43D) 0.4999 0.0276 0.8056 0.1990 Uiso calc
H(43E) 0.6389 -0.0033 0.7889 0.1990 Uiso calc
H(43F) 0.5429 -0.0878 0.8066 0.1990 Uiso calc
H(44A) 0.3671 0.0940 0.7355 0.1300 Uiso calc
H(44B) 0.4933 0.0704 0.7892 0.1300 Uiso calc
H(44C) 0.3601 0.0046 0.7820 0.1300 Uiso calc
H(44D) 0.3023 0.0276 0.6625 0.1390 Uiso calc
H(44E) 0.3532 0.0905 0.7234 0.1390 Uiso calc
H(44F) 0.2760 -0.0132 0.7256 0.1390 Uiso calc
H(62A) 0.7613 -0.2081 0.5233 0.0890 Uiso calc
H(62B) 0.6248 -0.1751 0.5417 0.0890 Uiso calc
H(62C) 0.7539 -0.2007 0.5933 0.0890 Uiso calc
H(63A) 0.9541 0.0122 0.5667 0.0770 Uiso calc
H(63B) 0.9563 -0.0984 0.5395 0.0770 Uiso calc
H(63C) 0.9564 -0.0831 0.6099 0.0770 Uiso calc
H(64A) 0.7436 0.0559 0.4881 0.0840 Uiso calc
H(64B) 0.6153 -0.0154 0.4796 0.0840 Uiso calc
H(64C) 0.7473 -0.0530 0.4590 0.0840 Uiso calc
H(71A) 0.6998 0.4310 0.4282 0.0830 Uiso calc
H(71B) 0.6346 0.4229 0.4865 0.0830 Uiso calc
H(71C) 0.6206 0.3319 0.4394 0.0830 Uiso calc
H(72A) 0.8330 0.2459 0.4281 0.0990 Uiso calc
H(72B) 0.9694 0.2776 0.4734 0.0990 Uiso calc
H(72C) 0.8957 0.3545 0.4227 0.0990 Uiso calc
H(81A) 1.2137 0.2073 0.6017 0.0750 Uiso calc
H(81B) 1.0948 0.1635 0.6301 0.0750 Uiso calc
H(81C) 1.1872 0.2518 0.6640 0.0750 Uiso calc
H(82A) 1.1707 0.4220 0.6110 0.0790 Uiso calc
H(82B) 1.0593 0.4353 0.5499 0.0790 Uiso calc
H(82C) 1.1887 0.3680 0.5499 0.0790 Uiso calc

loop_
_geom_angle_atom_site_label_1
_geom_angle_atom_site_label_2
_geom_angle_atom_site_label_3
_geom_angle
_geom_angle_publ_flag
O(1) Ti N(8) 99.92(9) yes
O(1) Ti N(7) 104.55(10) yes
N(8) Ti N(7) 100.66(11) yes
O(1) Ti C(21) 74.70(8) yes
N(8) Ti C(21) 129.48(10) yes
N(7) Ti C(21) 129.62(11) yes
O(1) Ti C(29) 93.73(8) yes
N(8) Ti C(29) 98.48(11) yes
N(7) Ti C(29) 150.67(10) yes
C(21) Ti C(29) 34.55(10) yes
O(1) Ti C(22) 95.69(8) yes
N(8) Ti C(22) 151.56(10) yes
N(7) Ti C(22) 98.20(10) yes
C(21) Ti C(22) 34.56(9) yes
C(29) Ti C(22) 56.66(10) yes
O(1) Ti C(23) 129.04(9) yes
N(8) Ti C(23) 123.22(10) yes
N(7) Ti C(23) 93.58(10) yes
C(21) Ti C(23) 57.68(9) yes
C(29) Ti C(23) 57.23(9) yes
C(22) Ti C(23) 33.96(9) yes
O(1) Ti C(24) 127.55(8) yes
N(8) Ti C(24) 95.95(10) yes
N(7) Ti C(24) 121.06(10) yes
C(21) Ti C(24) 57.08(9) yes
C(29) Ti C(24) 34.29(9) yes
C(22) Ti C(24) 55.89(10) yes
C(23) Ti C(24) 33.92(10) yes
C(1) O(1) Ti 127.46(15) yes
C(71) N(7) C(72) 108.5(3) yes
C(71) N(7) Ti 131.7(2) yes
C(72) N(7) Ti 117.7(2) yes
C(81) N(8) C(82) 112.1(3) yes
C(81) N(8) Ti 126.4(2) yes
C(82) N(8) Ti 120.3(2) yes
O(1) C(1) C(6) 123.0(2) yes
O(1) C(1) C(2) 116.3(2) yes
C(6) C(1) C(2) 120.7(2) yes
C(3) C(2) C(1) 120.4(2) yes
C(3) C(2) C(21) 125.9(2) yes
C(1) C(2) C(21) 113.7(2) yes
C(4) C(3) C(2) 120.9(2) yes
C(3) C(4) C(5) 117.1(2) yes
C(3) C(4) C(41) 121.5(2) yes
C(5) C(4) C(41) 121.3(2) yes
C(6) C(5) C(4) 124.3(2) yes
C(5) C(6) C(1) 116.5(2) yes
C(5) C(6) C(61) 122.8(2) yes
C(1) C(6) C(61) 120.6(2) yes
C(29) C(21) C(22) 107.7(2) yes
C(29) C(21) C(2) 126.8(2) yes
C(22) C(21) C(2) 124.5(3) yes
C(29) C(21) Ti 74.53(15) yes
C(22) C(21) Ti 75.15(14) yes
C(2) C(21) Ti 107.58(15) yes
C(23) C(22) C(21) 108.9(3) yes
C(23) C(22) C(221) 127.7(3) yes
C(21) C(22) C(221) 123.4(2) yes
C(23) C(22) Ti 73.09(16) yes
C(21) C(22) Ti 70.28(14) yes
C(221) C(22) Ti 123.49(18) yes
C(22) C(23) C(24) 107.0(2) yes
C(22) C(23) C(231) 128.7(3) yes
C(24) C(23) C(231) 123.4(3) yes
C(22) C(23) Ti 72.95(14) yes
C(24) C(23) Ti 73.47(15) yes
C(231) C(23) Ti 127.3(2) yes
C(23) C(24) C(25) 132.0(3) yes
C(23) C(24) C(29) 108.8(2) yes
C(25) C(24) C(29) 119.2(3) yes
C(23) C(24) Ti 72.61(14) yes
C(25) C(24) Ti 122.6(2) yes
C(29) C(24) Ti 71.72(14) yes
C(26) C(25) C(24) 119.4(3) yes
C(25) C(26) C(27) 120.9(3) yes
C(28) C(27) C(26) 121.9(3) yes
C(27) C(28) C(29) 118.5(3) yes
C(28) C(29) C(21) 132.6(3) yes
C(28) C(29) C(24) 120.0(3) yes
C(21) C(29) C(24) 107.4(2) yes
C(28) C(29) Ti 119.23(19) yes
C(21) C(29) Ti 70.92(14) yes
C(24) C(29) Ti 73.99(14) yes
C(44B) C(41) C(42A) 61.9(8) yes
C(44B) C(41) C(42B) 109.8(10) yes
C(42A) C(41) C(42B) 51.7(9) yes
C(44B) C(41) C(44A) 50.6(7) yes
C(42A) C(41) C(44A) 107.4(8) yes
C(42B) C(41) C(44A) 134.0(5) yes
C(44B) C(41) C(4) 108.8(4) yes
C(42A) C(41) C(4) 110.4(4) yes
C(42B) C(41) C(4) 112.5(4) yes
C(44A) C(41) C(4) 113.3(3) yes
C(44B) C(41) C(43A) 142.5(5) yes
C(42A) C(41) C(43A) 108.7(7) yes
C(42B) C(41) C(43A) 58.8(9) yes
C(44A) C(41) C(43A) 108.6(6) yes
C(4) C(41) C(43A) 108.3(4) yes
C(44B) C(41) C(43B) 109.6(9) yes
C(42A) C(41) C(43B) 142.9(6) yes
C(42B) C(41) C(43B) 109.5(11) yes
C(44A) C(41) C(43B) 59.8(8) yes
C(4) C(41) C(43B) 106.5(5) yes
C(43A) C(41) C(43B) 54.1(7) yes
C(63) C(61) C(6) 111.0(2) yes
C(63) C(61) C(62) 107.5(3) yes
C(6) C(61) C(62) 111.8(2) yes
C(63) C(61) C(64) 109.6(3) yes
C(6) C(61) C(64) 109.0(2) yes
C(62) C(61) C(64) 108.0(3) yes

loop_
_geom_bond_atom_site_label_1
_geom_bond_atom_site_label_2
_geom_bond_distance
_geom_bond_publ_flag
Ti O(1) 1.8894(18) yes
Ti N(8) 1.898(3) yes
Ti N(7) 1.929(2) yes
Ti C(21) 2.365(2) yes
Ti C(29) 2.411(2) yes
Ti C(22) 2.428(3) yes
Ti C(23) 2.430(3) yes
Ti C(24) 2.441(2) yes
O(1) C(1) 1.363(3) yes
N(7) C(71) 1.445(4) yes
N(7) C(72) 1.453(4) yes
N(8) C(81) 1.452(4) yes
N(8) C(82) 1.460(4) yes
C(1) C(6) 1.402(3) yes
C(1) C(2) 1.405(3) yes
C(2) C(3) 1.390(4) yes
C(2) C(21) 1.482(3) yes
C(3) C(4) 1.385(4) yes
C(4) C(5) 1.405(4) yes
C(4) C(41) 1.538(4) yes
C(5) C(6) 1.393(4) yes
C(6) C(61) 1.535(3) yes
C(21) C(29) 1.419(4) yes
C(21) C(22) 1.425(4) yes
C(22) C(23) 1.419(4) yes
C(22) C(221) 1.494(4) yes
C(23) C(24) 1.421(4) yes
C(23) C(231) 1.508(4) yes
C(24) C(25) 1.426(4) yes
C(24) C(29) 1.431(4) yes
C(25) C(26) 1.354(5) yes
C(26) C(27) 1.414(5) yes
C(27) C(28) 1.370(5) yes
C(28) C(29) 1.411(4) yes
C(41) C(44B) 1.510(9) yes
C(41) C(42A) 1.521(8) yes
C(41) C(42B) 1.527(10) yes
C(41) C(44A) 1.535(7) yes
C(41) C(43A) 1.538(8) yes
C(41) C(43B) 1.539(10) yes
C(61) C(63) 1.522(5) yes
C(61) C(62) 1.537(4) yes
C(61) C(64) 1.541(4) yes
